data_4106525
loop_
_publ_author_name
'Rehan Ahmed'
'Andrea Altieri'
'Daniel M. D'Souza'
'David A. Leigh'
'Kathleen M. Mullen'
'Marcus Papmeyer'
'Alexandra M. Z. Slawin'
'Jenny K. Y. Wong'
'J. Derek Woollins'

_publ_section_title
;
 Phosphorus-Based Functional Groups as Hydrogen Bonding Templates for
 Rotaxane Formation
;
_journal_name_full 'Journal of the American Chemical Society'
_journal_page_first 12304
_journal_page_last 12310
_journal_paper_doi 10.1021/ja2049786
_journal_volume 133
_journal_year 2011
_chemical_formula_moiety 'C32 H28 N4 O4,C26 H26 N2 O2 P2,2(C H Cl3)'
_chemical_formula_sum 'C60 H56 Cl6 N6 O6 P2'
_chemical_formula_weight 1231.75
_chemical_name_systematic
; 
 ? 
;
_space_group_IT_number 2
_symmetry_cell_setting triclinic
_symmetry_space_group_name_Hall '-P 1'
_symmetry_space_group_name_H-M 'P -1'
_atom_sites_solution_hydrogens geom
_atom_sites_solution_primary direct
_atom_sites_solution_secondary difmap
_audit_creation_method SHELXL-97
_cell_angle_alpha 75.17(4)
_cell_angle_beta 65.18(5)
_cell_angle_gamma 79.37(5)
_cell_formula_units_Z 1
_cell_length_a 10.159(2)
_cell_length_b 12.609(5)
_cell_length_c 13.2847(17)
_cell_measurement_reflns_used 1124
_cell_measurement_temperature 293(2)
_cell_measurement_theta_max 72.1987
_cell_measurement_theta_min 3.5898
_cell_volume 1487.3(9)
_computing_cell_refinement 'CrystalClear (Rigaku Corp., 2000)'
_computing_data_collection 'CrystalClear (Rigaku Corp., 2000)'
_computing_data_reduction 'CrystalClear (Rigaku Corp., 2000)'
_computing_molecular_graphics SHELXTL
_computing_publication_material SHELXTL
_computing_structure_refinement 'SHELXL-97 (Sheldrick, 1997)'
_computing_structure_solution 'SHELXS-97 (Sheldrick, 1990)'
_diffrn_ambient_temperature 293(2)
_diffrn_measured_fraction_theta_full 0.742
_diffrn_measured_fraction_theta_max 0.720
_diffrn_measurement_device_type ccd
_diffrn_measurement_method 'phi and omega scans'
_diffrn_radiation_monochromator graphite
_diffrn_radiation_source 'fine-focus sealed tube'
_diffrn_radiation_type CuK\a
_diffrn_radiation_wavelength 1.54178
_diffrn_reflns_av_R_equivalents 0.1946
_diffrn_reflns_av_sigmaI/netI 0.1232
_diffrn_reflns_limit_h_max 10
_diffrn_reflns_limit_h_min -7
_diffrn_reflns_limit_k_max 8
_diffrn_reflns_limit_k_min -15
_diffrn_reflns_limit_l_max 16
_diffrn_reflns_limit_l_min -12
_diffrn_reflns_number 10872
_diffrn_reflns_theta_full 67.00
_diffrn_reflns_theta_max 70.08
_diffrn_reflns_theta_min 3.64
_exptl_absorpt_coefficient_mu 3.596
_exptl_absorpt_correction_T_max 1.00000
_exptl_absorpt_correction_T_min 0.6148
_exptl_absorpt_correction_type multi-scan
_exptl_absorpt_process_details 'CrystalClear (Rigaku Corp., 2000)'
_exptl_crystal_colour colourless
_exptl_crystal_density_diffrn 1.375
_exptl_crystal_description prism
_exptl_crystal_F_000 638
_exptl_crystal_size_max .1
_exptl_crystal_size_mid .05
_exptl_crystal_size_min .05
_refine_diff_density_max 1.189
_refine_diff_density_min -1.044
_refine_diff_density_rms 0.263
_refine_ls_extinction_method none
_refine_ls_goodness_of_fit_ref 2.464
_refine_ls_hydrogen_treatment constr
_refine_ls_matrix_type full
_refine_ls_number_parameters 361
_refine_ls_number_reflns 4074
_refine_ls_number_restraints 54
_refine_ls_restrained_S_all 2.447
_refine_ls_R_factor_all 0.2632
_refine_ls_R_factor_gt 0.2367
_refine_ls_shift/su_max 0.071
_refine_ls_shift/su_mean 0.007
_refine_ls_structure_factor_coef Fsqd
_refine_ls_weighting_details 'calc w=1/[\s^2^(Fo^2^)+(0.2000P)^2^+0.0000P] where P=(Fo^2^+2Fc^2^)/3'
_refine_ls_weighting_scheme calc
_refine_ls_wR_factor_gt 0.5928
_refine_ls_wR_factor_ref 0.6115
_reflns_number_gt 3350
_reflns_number_total 4074
_reflns_threshold_expression >2sigma(I)
_cod_data_source_file ja2049786_si_005.cif
_cod_data_source_block 12
_cod_original_cell_volume 1487.4(7)
_cod_database_code 4106525

loop_
_symmetry_equiv_pos_as_xyz
'x, y, z'
'-x, -y, -z'

loop_
_atom_site_label
_atom_site_type_symbol
_atom_site_fract_x
_atom_site_fract_y
_atom_site_fract_z
_atom_site_U_iso_or_equiv
_atom_site_adp_type
_atom_site_occupancy
_atom_site_symmetry_multiplicity
_atom_site_calc_flag
_atom_site_refinement_flags
C1 C 0.190(2) 0.3588(11) 0.9160(14) 0.083(7) Uani 1 1 d .
H1A H 0.1712 0.3763 0.9881 0.100 Uiso 1 1 calc R
H1B H 0.2343 0.4203 0.8569 0.100 Uiso 1 1 calc R
N2 N 0.2970(11) 0.2565(9) 0.9002(8) 0.0431(12) Uani 1 1 d U
H2A H 0.2883 0.1961 0.9654 0.052 Uiso 1 1 calc R
O3 O 0.4401(14) 0.3289(8) 0.7179(8) 0.072(4) Uani 1 1 d .
C3 C 0.4059(13) 0.2472(10) 0.7961(10) 0.0394(13) Uani 1 1 d U
C4 C 0.4703(13) 0.1343(11) 0.7757(11) 0.041(3) Uani 1 1 d .
C5 C 0.4449(14) 0.0421(10) 0.8564(10) 0.0424(13) Uani 1 1 d U
H5A H 0.3912 0.0487 0.9313 0.051 Uiso 1 1 calc R
C6 C 0.4946(17) -0.0612(14) 0.8331(12) 0.063(5) Uani 1 1 d .
C7 C 0.574(2) -0.0667(15) 0.7163(13) 0.079(6) Uani 1 1 d .
H7A H 0.6093 -0.1349 0.6961 0.095 Uiso 1 1 calc R
C8 C 0.600(2) 0.0297(16) 0.6318(14) 0.085(6) Uani 1 1 d .
H8A H 0.6520 0.0259 0.5559 0.102 Uiso 1 1 calc R
C9 C 0.5485(14) 0.1285(12) 0.6636(12) 0.066(5) Uani 1 1 d .
H9A H 0.5661 0.1931 0.6089 0.079 Uiso 1 1 calc R
O10 O 0.5382(15) -0.2571(8) 0.8855(11) 0.099(5) Uani 1 1 d .
C10 C 0.4671(19) -0.1673(11) 0.9180(14) 0.071(6) Uani 1 1 d .
N11 N 0.3726(11) -0.1669(9) 1.0233(9) 0.047(3) Uani 1 1 d .
H11A H 0.3368 -0.0964 1.0479 0.056 Uiso 1 1 calc R
C12 C 0.320(3) -0.2690(13) 1.1047(12) 0.106(8) Uani 1 1 d .
H12A H 0.3004 -0.2594 1.1799 0.127 Uiso 1 1 calc R
H12B H 0.3963 -0.3282 1.0872 0.127 Uiso 1 1 calc R
C13 C 0.188(2) -0.3028(12) 1.1068(18) 0.086(7) Uani 1 1 d .
C14 C 0.201(2) -0.3448(13) 1.0169(19) 0.083(7) Uani 1 1 d .
H14A H 0.2910 -0.3578 0.9602 0.099 Uiso 1 1 calc R
C15 C 0.080(2) -0.3660(13) 1.0141(13) 0.067(5) Uani 1 1 d .
H15A H 0.0923 -0.3982 0.9548 0.080 Uiso 1 1 calc R
C16 C -0.0602(16) -0.3467(11) 1.0868(11) 0.0478(13) Uani 1 1 d U
C17 C -0.0623(15) -0.3096(11) 1.1836(11) 0.0441(13) Uani 1 1 d U
H17A H -0.1506 -0.2991 1.2433 0.053 Uiso 1 1 calc R
C18 C 0.0623(13) -0.2906(10) 1.1875(10) 0.0367(13) Uani 1 1 d U
H18A H 0.0571 -0.2679 1.2505 0.044 Uiso 1 1 calc R
P31 P 0.0381(4) 0.0786(2) 1.1785(3) 0.0464(11) Uani 1 1 d .
O31 O 0.1930(12) 0.0638(9) 1.1115(9) 0.066(3) Uani 1 1 d .
N32 N -0.0745(14) 0.0863(8) 1.1125(11) 0.060(4) Uani 1 1 d .
H32A H -0.1451 0.1503 1.1096 0.072 Uiso 1 1 calc R
C33 C -0.0634(17) -0.0082(11) 1.0580(12) 0.066(5) Uani 1 1 d .
H33A H -0.1533 -0.0091 1.0493 0.079 Uiso 1 1 calc R
H33B H -0.0460 -0.0777 1.1047 0.079 Uiso 1 1 calc R
C37 C -0.0113(13) 0.2048(10) 1.2323(9) 0.0344(12) Uani 1 1 d U
C38 C -0.160(2) 0.2393(13) 1.2863(14) 0.079(6) Uani 1 1 d .
H38A H -0.2314 0.1951 1.2985 0.094 Uiso 1 1 calc R
C39 C -0.2006(19) 0.3430(14) 1.3223(16) 0.074(6) Uani 1 1 d .
H39A H -0.2970 0.3714 1.3534 0.088 Uiso 1 1 calc R
C40 C -0.086(2) 0.3970(16) 1.3070(14) 0.075(6) Uani 1 1 d .
H40A H -0.1064 0.4582 1.3399 0.089 Uiso 1 1 calc R
C41 C 0.043(3) 0.3697(15) 1.2528(14) 0.091(7) Uani 1 1 d .
H41A H 0.1115 0.4187 1.2345 0.109 Uiso 1 1 calc R
C42 C 0.093(2) 0.2665(12) 1.2164(11) 0.067(5) Uani 1 1 d .
H42A H 0.1916 0.2437 1.1838 0.080 Uiso 1 1 calc R
C43 C -0.013(2) -0.0348(11) 1.2995(14) 0.073(6) Uani 1 1 d .
C44 C 0.071(3) -0.0823(12) 1.3517(13) 0.089(7) Uani 1 1 d .
H44A H 0.1622 -0.0557 1.3210 0.107 Uiso 1 1 calc R
C45 C 0.047(2) -0.1652(16) 1.4447(16) 0.0779(14) Uani 1 1 d U
H45A H 0.1154 -0.1962 1.4759 0.093 Uiso 1 1 calc R
C46 C -0.0913(19) -0.1968(15) 1.4860(14) 0.0665(14) Uani 1 1 d U
H46A H -0.1180 -0.2508 1.5517 0.080 Uiso 1 1 calc R
C47 C -0.201(2) -0.1554(13) 1.4385(14) 0.070(6) Uani 1 1 d .
H47A H -0.2915 -0.1822 1.4668 0.084 Uiso 1 1 calc R
C48 C -0.151(2) -0.0689(12) 1.3439(12) 0.063(5) Uani 1 1 d .
H48A H -0.2148 -0.0331 1.3097 0.076 Uiso 1 1 calc R
C50 C 0.6354(14) 0.5179(12) 0.6260(10) 0.043(3) Uani 1 1 d .
H50A H 0.5736 0.4566 0.6565 0.051 Uiso 1 1 calc R
Cl1 Cl 0.6195(6) 0.5930(4) 0.4962(4) 0.0830(16) Uani 1 1 d .
Cl2 Cl 0.5746(7) 0.6014(5) 0.7235(5) 0.100(2) Uani 1 1 d .
Cl3 Cl 0.8137(7) 0.4638(5) 0.5955(5) 0.117(2) Uani 1 1 d .

loop_
_atom_site_aniso_label
_atom_site_aniso_U_11
_atom_site_aniso_U_22
_atom_site_aniso_U_33
_atom_site_aniso_U_23
_atom_site_aniso_U_13
_atom_site_aniso_U_12
C1 0.101(13) 0.033(7) 0.057(8) 0.004(6) 0.010(9) 0.015(8)
N2 0.0431(14) 0.0432(14) 0.0432(14) -0.0083(9) -0.0173(9) -0.0036(9)
O3 0.107(9) 0.039(5) 0.051(5) 0.010(4) -0.016(6) -0.024(5)
C3 0.0395(14) 0.0397(14) 0.0393(15) -0.0077(9) -0.0159(9) -0.0034(9)
C4 0.030(6) 0.048(7) 0.057(7) -0.009(6) -0.029(5) -0.004(6)
C5 0.0422(14) 0.0424(15) 0.0425(15) -0.0083(9) -0.0165(9) -0.0035(9)
C6 0.051(9) 0.075(10) 0.044(7) -0.024(7) 0.005(6) -0.003(8)
C7 0.098(13) 0.075(10) 0.049(8) -0.028(8) -0.013(8) 0.014(10)
C8 0.114(14) 0.089(12) 0.051(8) -0.027(8) -0.037(9) 0.024(11)
C9 0.036(7) 0.062(8) 0.067(8) 0.024(7) -0.017(6) 0.014(6)
O10 0.112(10) 0.037(5) 0.086(8) -0.021(5) 0.016(7) 0.014(6)
C10 0.079(11) 0.034(7) 0.067(9) -0.006(6) 0.002(8) -0.006(7)
N11 0.043(6) 0.047(6) 0.051(6) -0.013(5) -0.023(5) 0.005(5)
C12 0.21(2) 0.048(8) 0.033(6) -0.004(6) -0.048(10) 0.047(11)
C13 0.070(11) 0.025(7) 0.111(15) 0.022(8) -0.009(10) 0.000(7)
C14 0.049(10) 0.050(9) 0.115(15) -0.017(10) 0.006(10) -0.017(8)
C15 0.085(12) 0.048(8) 0.051(8) -0.006(6) -0.013(8) -0.006(8)
C16 0.0479(14) 0.0476(15) 0.0478(15) -0.0093(9) -0.0188(9) -0.0041(9)
C17 0.0441(14) 0.0441(15) 0.0442(15) -0.0086(9) -0.0175(9) -0.0036(9)
C18 0.0367(14) 0.0370(14) 0.0366(14) -0.0072(9) -0.0150(9) -0.0028(9)
P31 0.061(2) 0.0260(13) 0.0368(15) -0.0105(12) -0.0077(14) 0.0098(14)
O31 0.053(6) 0.060(6) 0.059(6) -0.001(5) 0.003(5) -0.022(5)
N32 0.075(8) 0.019(4) 0.068(7) -0.006(5) -0.014(6) 0.001(5)
C33 0.081(10) 0.040(7) 0.065(8) -0.008(6) -0.033(7) 0.027(7)
C37 0.0342(14) 0.0341(14) 0.0343(14) -0.0066(9) -0.0133(9) -0.0027(9)
C38 0.087(12) 0.047(8) 0.065(10) -0.015(7) 0.006(9) -0.003(8)
C39 0.051(9) 0.060(9) 0.090(11) -0.035(8) -0.004(8) 0.012(8)
C40 0.090(13) 0.072(10) 0.052(8) -0.023(8) -0.019(8) 0.008(10)
C41 0.16(2) 0.061(10) 0.051(9) 0.003(8) -0.041(11) -0.041(12)
C42 0.091(11) 0.049(8) 0.034(6) -0.001(6) -0.009(7) 0.011(8)
C43 0.103(14) 0.024(6) 0.056(8) -0.003(6) 0.004(9) -0.019(7)
C44 0.19(2) 0.030(7) 0.053(8) -0.014(6) -0.057(10) 0.009(10)
C45 0.0780(15) 0.0778(15) 0.0780(16) -0.0154(9) -0.0309(9) -0.0067(9)
C46 0.0667(15) 0.0667(15) 0.0665(15) -0.0132(9) -0.0264(9) -0.0057(9)
C47 0.075(11) 0.057(9) 0.065(10) 0.008(8) -0.010(9) -0.049(8)
C48 0.093(12) 0.050(8) 0.042(7) -0.006(6) -0.024(7) -0.007(8)
C50 0.054(6) 0.067(8) 0.050(5) -0.009(6) -0.054(5) -0.028(7)
Cl1 0.092(3) 0.075(3) 0.067(2) -0.005(2) -0.024(2) -0.002(2)
Cl2 0.103(4) 0.105(4) 0.087(3) -0.040(3) -0.019(3) -0.013(3)
Cl3 0.126(4) 0.107(4) 0.100(4) -0.027(3) -0.046(3) 0.045(3)

loop_
_atom_type_symbol
_atom_type_description
_atom_type_scat_dispersion_real
_atom_type_scat_dispersion_imag
_atom_type_scat_source
C C 0.0181 0.0091 'International Tables Vol C Tables 4.2.6.8 and 6.1.1.4'
H H 0.0000 0.0000 'International Tables Vol C Tables 4.2.6.8 and 6.1.1.4'
N N 0.0311 0.0180 'International Tables Vol C Tables 4.2.6.8 and 6.1.1.4'
O O 0.0492 0.0322 'International Tables Vol C Tables 4.2.6.8 and 6.1.1.4'
P P 0.2955 0.4335 'International Tables Vol C Tables 4.2.6.8 and 6.1.1.4'
Cl Cl 0.3639 0.7018 'International Tables Vol C Tables 4.2.6.8 and 6.1.1.4'

loop_
_geom_angle_atom_site_label_1
_geom_angle_atom_site_label_2
_geom_angle_atom_site_label_3
_geom_angle
_geom_angle_site_symmetry_1
_geom_angle_site_symmetry_3
C16 C1 N2 113.3(15) 2_557 .
C16 C1 H1A 108.9 2_557 .
N2 C1 H1A 108.9 . .
C16 C1 H1B 108.9 2_557 .
N2 C1 H1B 108.9 . .
H1A C1 H1B 107.7 . .
C3 N2 C1 121.3(10) . .
C3 N2 H2A 119.3 . .
C1 N2 H2A 119.3 . .
O3 C3 N2 121.1(11) . .
O3 C3 C4 120.5(11) . .
N2 C3 C4 118.0(10) . .
C5 C4 C9 120.6(13) . .
C5 C4 C3 124.4(12) . .
C9 C4 C3 114.6(11) . .
C4 C5 C6 122.9(13) . .
C4 C5 H5A 118.6 . .
C6 C5 H5A 118.6 . .
C5 C6 C7 116.2(14) . .
C5 C6 C10 125.8(13) . .
C7 C6 C10 117.9(15) . .
C8 C7 C6 120.9(16) . .
C8 C7 H7A 119.5 . .
C6 C7 H7A 119.5 . .
C9 C8 C7 118.4(15) . .
C9 C8 H8A 120.8 . .
C7 C8 H8A 120.8 . .
C8 C9 C4 120.9(13) . .
C8 C9 H9A 119.5 . .
C4 C9 H9A 119.5 . .
O10 C10 N11 122.0(13) . .
O10 C10 C6 118.3(13) . .
N11 C10 C6 119.7(12) . .
C10 N11 C12 122.2(12) . .
C10 N11 H11A 118.9 . .
C12 N11 H11A 118.9 . .
N11 C12 C13 115.2(14) . .
N11 C12 H12A 108.5 . .
C13 C12 H12A 108.5 . .
N11 C12 H12B 108.5 . .
C13 C12 H12B 108.5 . .
H12A C12 H12B 107.5 . .
C18 C13 C14 120(2) . .
C18 C13 C12 122(2) . .
C14 C13 C12 117.8(16) . .
C13 C14 C15 117.6(17) . .
C13 C14 H14A 121.2 . .
C15 C14 H14A 121.2 . .
C14 C15 C16 128.4(19) . .
C14 C15 H15A 115.8 . .
C16 C15 H15A 115.8 . .
C15 C16 C1 131.3(17) . 2_557
C15 C16 C17 109.9(16) . .
C1 C16 C17 118.8(13) 2_557 .
C18 C17 C16 121.1(12) . .
C18 C17 H17A 119.4 . .
C16 C17 H17A 119.4 . .
C13 C18 C17 122.3(17) . .
C13 C18 H18A 118.9 . .
C17 C18 H18A 118.8 . .
O31 P31 N32 116.8(7) . .
O31 P31 C37 111.9(7) . .
N32 P31 C37 104.0(6) . .
O31 P31 C43 109.4(8) . .
N32 P31 C43 106.7(9) . .
C37 P31 C43 107.4(6) . .
C33 N32 P31 118.1(9) . .
C33 N32 H32A 121.0 . .
P31 N32 H32A 121.0 . .
N32 C33 C33 107.7(17) . 2_557
N32 C33 H33A 110.2 . .
C33 C33 H33A 110.2 2_557 .
N32 C33 H33B 110.2 . .
C33 C33 H33B 110.2 2_557 .
H33A C33 H33B 108.5 . .
C42 C37 C38 120.9(14) . .
C42 C37 P31 119.9(9) . .
C38 C37 P31 119.2(13) . .
C37 C38 C39 119.6(18) . .
C37 C38 H38A 120.2 . .
C39 C38 H38A 120.2 . .
C38 C39 C40 114.7(16) . .
C38 C39 H39A 122.6 . .
C40 C39 H39A 122.6 . .
C41 C40 C39 124(2) . .
C41 C40 H40A 117.8 . .
C39 C40 H40A 117.8 . .
C40 C41 C42 124(2) . .
C40 C41 H41A 118.2 . .
C42 C41 H41A 118.1 . .
C37 C42 C41 115.7(16) . .
C37 C42 H42A 122.1 . .
C41 C42 H42A 122.1 . .
C48 C43 C44 117.0(15) . .
C48 C43 P31 119.7(15) . .
C44 C43 P31 123.2(17) . .
C45 C44 C43 130(2) . .
C45 C44 H44A 114.9 . .
C43 C44 H44A 114.9 . .
C44 C45 C46 111(2) . .
C44 C45 H45A 124.6 . .
C46 C45 H45A 124.6 . .
C45 C46 C47 127.3(16) . .
C45 C46 H46A 116.4 . .
C47 C46 H46A 116.4 . .
C48 C47 C46 111.0(16) . .
C48 C47 H47A 124.5 . .
C46 C47 H47A 124.5 . .
C43 C48 C47 123.6(17) . .
C43 C48 H48A 118.2 . .
C47 C48 H48A 118.2 . .
Cl2 C50 Cl3 113.4(8) . .
Cl2 C50 Cl1 110.2(8) . .
Cl3 C50 Cl1 108.5(7) . .
Cl2 C50 H50A 108.2 . .
Cl3 C50 H50A 108.2 . .
Cl1 C50 H50A 108.2 . .

loop_
_geom_bond_atom_site_label_1
_geom_bond_atom_site_label_2
_geom_bond_distance
_geom_bond_site_symmetry_2
C1 C16 1.37(3) 2_557
C1 N2 1.521(17) .
C1 H1A 0.9700 .
C1 H1B 0.9700 .
N2 C3 1.379(15) .
N2 H2A 0.9800 .
O3 C3 1.242(15) .
C3 C4 1.495(18) .
C4 C5 1.345(17) .
C4 C9 1.38(2) .
C5 C6 1.37(2) .
C5 H5A 0.9300 .
C6 C7 1.43(2) .
C6 C10 1.50(2) .
C7 C8 1.41(3) .
C7 H7A 0.9300 .
C8 C9 1.36(3) .
C8 H8A 0.9300 .
C9 H9A 0.9300 .
O10 C10 1.295(18) .
C10 N11 1.324(18) .
N11 C12 1.47(2) .
N11 H11A 0.9800 .
C12 C13 1.46(3) .
C12 H12A 0.9700 .
C12 H12B 0.9700 .
C13 C18 1.29(2) .
C13 C14 1.38(3) .
C14 C15 1.32(3) .
C14 H14A 0.9300 .
C15 C16 1.36(2) .
C15 H15A 0.9300 .
C16 C1 1.37(3) 2_557
C16 C17 1.47(2) .
C17 C18 1.36(2) .
C17 H17A 0.9300 .
C18 H18A 0.9300 .
P31 O31 1.451(11) .
P31 N32 1.686(16) .
P31 C37 1.812(13) .
P31 C43 1.815(14) .
N32 C33 1.51(2) .
N32 H32A 0.9800 .
C33 C33 1.53(3) 2_557
C33 H33A 0.9700 .
C33 H33B 0.9700 .
C37 C42 1.34(2) .
C37 C38 1.41(2) .
C38 C39 1.44(2) .
C38 H38A 0.9300 .
C39 C40 1.38(3) .
C39 H39A 0.9300 .
C40 C41 1.23(3) .
C40 H40A 0.9300 .
C41 C42 1.43(2) .
C41 H41A 0.9300 .
C42 H42A 0.9300 .
C43 C48 1.38(3) .
C43 C44 1.29(3) .
C44 C45 1.36(2) .
C44 H44A 0.9300 .
C45 C46 1.37(3) .
C45 H45A 0.9300 .
C46 C47 1.45(3) .
C46 H46A 0.9300 .
C47 C48 1.412(19) .
C47 H47A 0.9300 .
C48 H48A 0.9300 .
C50 Cl2 1.720(15) .
C50 Cl3 1.726(14) .
C50 Cl1 1.799(12) .
C50 H50A 0.9800 .

loop_
_geom_hbond_atom_site_label_D
_geom_hbond_atom_site_label_H
_geom_hbond_atom_site_label_A
_geom_hbond_distance_DH
_geom_hbond_distance_HA
_geom_hbond_distance_DA
_geom_hbond_angle_DHA
N2 H2A O31 0.98 2.20 3.141(14) 160.1
N11 H11A O31 0.98 2.38 3.341(15) 165.6

loop_
_geom_torsion_atom_site_label_1
_geom_torsion_atom_site_label_2
_geom_torsion_atom_site_label_3
_geom_torsion_atom_site_label_4
_geom_torsion
_geom_torsion_site_symmetry_1
_geom_torsion_site_symmetry_4
C16 C1 N2 C3 97.7(16) 2_557 .
C1 N2 C3 O3 15(2) . .
C1 N2 C3 C4 -158.1(15) . .
O3 C3 C4 C5 176.6(16) . .
N2 C3 C4 C5 -10(2) . .
O3 C3 C4 C9 -10(2) . .
N2 C3 C4 C9 163.6(13) . .
C9 C4 C5 C6 0(2) . .
C3 C4 C5 C6 173.7(15) . .
C4 C5 C6 C7 -1(3) . .
C4 C5 C6 C10 -178.2(18) . .
C5 C6 C7 C8 1(3) . .
C10 C6 C7 C8 178(2) . .
C6 C7 C8 C9 0(3) . .
C7 C8 C9 C4 -1(3) . .
C5 C4 C9 C8 1(2) . .
C3 C4 C9 C8 -173.2(16) . .
C5 C6 C10 O10 -170.3(19) . .
C7 C6 C10 O10 13(3) . .
C5 C6 C10 N11 9(3) . .
C7 C6 C10 N11 -167.9(18) . .
O10 C10 N11 C12 -13(3) . .
C6 C10 N11 C12 168.0(18) . .
C10 N11 C12 C13 -90(2) . .
N11 C12 C13 C18 -104.9(17) . .
N11 C12 C13 C14 72.6(18) . .
C18 C13 C14 C15 3(2) . .
C12 C13 C14 C15 -174.1(14) . .
C13 C14 C15 C16 4(3) . .
C14 C15 C16 C1 174.3(16) . 2_557
C14 C15 C16 C17 -7(2) . .
C15 C16 C17 C18 5.2(17) . .
C1 C16 C17 C18 -176.3(12) 2_557 .
C14 C13 C18 C17 -5(2) . .
C12 C13 C18 C17 172.1(12) . .
C16 C17 C18 C13 0.6(19) . .
O31 P31 N32 C33 56.8(12) . .
C37 P31 N32 C33 -179.4(10) . .
C43 P31 N32 C33 -65.9(11) . .
P31 N32 C33 C33 -81.7(15) . 2_557
O31 P31 C37 C42 -5.7(12) . .
N32 P31 C37 C42 -132.6(11) . .
C43 P31 C37 C42 114.4(13) . .
O31 P31 C37 C38 171.6(11) . .
N32 P31 C37 C38 44.6(12) . .
C43 P31 C37 C38 -68.3(14) . .
C42 C37 C38 C39 2(2) . .
P31 C37 C38 C39 -175.7(13) . .
C37 C38 C39 C40 -5(3) . .
C38 C39 C40 C41 10(3) . .
C39 C40 C41 C42 -12(3) . .
C38 C37 C42 C41 -3(2) . .
P31 C37 C42 C41 174.5(10) . .
C40 C41 C42 C37 8(3) . .
O31 P31 C43 C48 -149.9(13) . .
N32 P31 C43 C48 -22.6(15) . .
C37 P31 C43 C48 88.5(15) . .
O31 P31 C43 C44 34.3(18) . .
N32 P31 C43 C44 161.6(14) . .
C37 P31 C43 C44 -87.3(15) . .
C48 C43 C44 C45 2(3) . .
P31 C43 C44 C45 177.9(16) . .
C43 C44 C45 C46 -2(3) . .
C44 C45 C46 C47 3(3) . .
C45 C46 C47 C48 -4(3) . .
C44 C43 C48 C47 -3(3) . .
P31 C43 C48 C47 -179.2(13) . .
C46 C47 C48 C43 4(2) . .
